data_7153907
loop_
_publ_author_name
'Li, Lidong'
'Hu, Qiong'
'Zhou, Pingping'
'Xie, Haifeng'
'Zhang, Xiaorong'
'Zhang, Hao'
'Hu, Yadong'
'Yin, Fei'
'Hu, Yimin'

_publ_section_title
;
 One-step synthesis of diazaspiro[4.5]decane scaffolds with exocyclic
 double bonds.
;
_journal_issue 29
_journal_name_full 'Organic &amp; biomolecular chemistry'
_journal_page_first 5356
_journal_page_last 5359
_journal_paper_doi 10.1039/c4ob00516c
_journal_volume 12
_journal_year 2014
_chemical_formula_sum 'C43 H39 N3 O4 S2'
_chemical_formula_weight 725.89
_chemical_name_systematic
;
 ?
;
_space_group_IT_number 15
_symmetry_cell_setting monoclinic
_symmetry_space_group_name_Hall '-C 2yc'
_symmetry_space_group_name_H-M 'C 1 2/c 1'
_atom_sites_solution_hydrogens geom
_atom_sites_solution_primary direct
_atom_sites_solution_secondary difmap
_audit_creation_method SHELXL-97
_cell_angle_alpha 90.00
_cell_angle_beta 110.9770(10)
_cell_angle_gamma 90.00
_cell_formula_units_Z 8
_cell_length_a 28.490(2)
_cell_length_b 12.0125(10)
_cell_length_c 27.294(2)
_cell_measurement_reflns_used 8871
_cell_measurement_temperature 293(2)
_cell_measurement_theta_max 27.48
_cell_measurement_theta_min 2.27
_cell_volume 8721.9(11)
_computing_cell_refinement 'Bruker SMART'
_computing_data_collection 'Bruker SMART'
_computing_data_reduction 'Bruker SAINT'
_computing_molecular_graphics 'Bruker SHELXTL'
_computing_publication_material 'Bruker SHELXTL'
_computing_structure_refinement 'SHELXL-97 (Sheldrick, 1997)'
_computing_structure_solution 'SHELXS-97 (Sheldrick, 1990)'
_diffrn_ambient_temperature 293(2)
_diffrn_measured_fraction_theta_full 0.985
_diffrn_measured_fraction_theta_max 0.985
_diffrn_measurement_device_type 'CCD area detector'
_diffrn_measurement_method 'phi and omega scans'
_diffrn_radiation_monochromator graphite
_diffrn_radiation_source 'fine-focus sealed tube'
_diffrn_radiation_type MoK\a
_diffrn_radiation_wavelength 0.71073
_diffrn_reflns_av_R_equivalents 0.0381
_diffrn_reflns_av_sigmaI/netI 0.0425
_diffrn_reflns_limit_h_max 32
_diffrn_reflns_limit_h_min -36
_diffrn_reflns_limit_k_max 14
_diffrn_reflns_limit_k_min -15
_diffrn_reflns_limit_l_max 35
_diffrn_reflns_limit_l_min -35
_diffrn_reflns_number 36327
_diffrn_reflns_theta_full 27.56
_diffrn_reflns_theta_max 27.56
_diffrn_reflns_theta_min 1.53
_exptl_absorpt_coefficient_mu 0.163
_exptl_absorpt_correction_T_max 0.9839
_exptl_absorpt_correction_T_min 0.9792
_exptl_absorpt_correction_type multi-scan
_exptl_crystal_colour colorless
_exptl_crystal_density_diffrn 1.106
_exptl_crystal_density_method 'not measured'
_exptl_crystal_description block
_exptl_crystal_F_000 3056
_exptl_crystal_size_max 0.13
_exptl_crystal_size_mid 0.11
_exptl_crystal_size_min 0.10
_refine_diff_density_max 0.257
_refine_diff_density_min -0.290
_refine_diff_density_rms 0.042
_refine_ls_extinction_method none
_refine_ls_goodness_of_fit_ref 1.081
_refine_ls_hydrogen_treatment constr
_refine_ls_matrix_type full
_refine_ls_number_parameters 471
_refine_ls_number_reflns 9914
_refine_ls_number_restraints 0
_refine_ls_restrained_S_all 1.081
_refine_ls_R_factor_all 0.0990
_refine_ls_R_factor_gt 0.0576
_refine_ls_shift/su_max 0.001
_refine_ls_shift/su_mean 0.000
_refine_ls_structure_factor_coef Fsqd
_refine_ls_weighting_details 'calc w=1/[\s^2^(Fo^2^)+(0.0962P)^2^+0.0000P] where P=(Fo^2^+2Fc^2^)/3'
_refine_ls_weighting_scheme calc
_refine_ls_wR_factor_gt 0.1739
_refine_ls_wR_factor_ref 0.1919
_reflns_number_gt 5368
_reflns_number_total 9914
_reflns_threshold_expression >2sigma(I)
_cod_data_source_file c4ob00516c2.cif
_cod_data_source_block 130510b_0m
_cod_depositor_comments
;
The following automatic conversions were performed:

'_symmetry_cell_setting' value 'Monoclinic' changed to 'monoclinic'
according to
/usr/data/users/saulius/crontab/automatic-downloads/rss-feeds/RSC/lib/dictionaries/cif_core.dic
dictionary named 'cif_core.dic' version 2.4.2 from 2011-04-26.

Automatic conversion script
Id: cif_fix_values 2281 2013-09-26 08:29:07Z andrius 

 Adding full bibliography for 7153905--7153907.cif.
;
_cod_original_cell_volume 8721.6(13)
_cod_original_sg_symbol_H-M C2/c
_cod_database_code 7153907

loop_
_symmetry_equiv_pos_as_xyz
'x, y, z'
'-x, y, -z+1/2'
'x+1/2, y+1/2, z'
'-x+1/2, y+1/2, -z+1/2'
'-x, -y, -z'
'x, -y, z-1/2'
'-x+1/2, -y+1/2, -z'
'x+1/2, -y+1/2, z-1/2'

loop_
_atom_site_label
_atom_site_type_symbol
_atom_site_fract_x
_atom_site_fract_y
_atom_site_fract_z
_atom_site_U_iso_or_equiv
_atom_site_adp_type
_atom_site_occupancy
_atom_site_symmetry_multiplicity
_atom_site_calc_flag
_atom_site_refinement_flags
C1 C 0.14305(10) 0.3537(2) 0.35268(9) 0.0659(7) Uani 1 1 d .
H1A H 0.1766 0.3317 0.3753 0.079 Uiso 1 1 calc R
H1B H 0.1224 0.3650 0.3739 0.079 Uiso 1 1 calc R
N1 N 0.12055(7) 0.27009(15) 0.31136(7) 0.0559(5) Uani 1 1 d .
O1 O 0.15285(7) 0.10165(15) 0.36328(7) 0.0833(6) Uani 1 1 d .
S1 S 0.10715(3) 0.14763(5) 0.32830(3) 0.0632(2) Uani 1 1 d .
C2 C 0.14458(8) 0.45696(18) 0.32197(8) 0.0499(5) Uani 1 1 d .
N2 N 0.05482(7) 0.48448(15) 0.17934(7) 0.0542(5) Uani 1 1 d .
O2 O 0.07952(7) 0.09114(14) 0.28078(7) 0.0768(5) Uani 1 1 d .
S2 S 0.00311(2) 0.55198(6) 0.14690(2) 0.0627(2) Uani 1 1 d .
C3 C 0.11651(8) 0.43306(18) 0.26405(8) 0.0493(5) Uani 1 1 d .
N3 N 0.19343(16) 1.0437(3) 0.23498(17) 0.1647(16) Uani 1 1 d .
O3 O -0.02741(7) 0.54922(18) 0.17777(7) 0.0861(6) Uani 1 1 d .
C4 C 0.08591(9) 0.32918(19) 0.26663(8) 0.0551(6) Uani 1 1 d .
H4A H 0.0553 0.3491 0.2724 0.066 Uiso 1 1 calc R
H4B H 0.0774 0.2853 0.2348 0.066 Uiso 1 1 calc R
O4 O -0.01573(7) 0.50757(17) 0.09528(7) 0.0872(6) Uani 1 1 d .
C5 C 0.15375(9) 0.4026(2) 0.23646(8) 0.0581(6) Uani 1 1 d .
H5A H 0.1771 0.4637 0.2406 0.070 Uiso 1 1 calc R
H5B H 0.1730 0.3378 0.2535 0.070 Uiso 1 1 calc R
C6 C 0.12822(9) 0.3785(2) 0.17912(8) 0.0562(6) Uani 1 1 d .
C7 C 0.08807(10) 0.4598(2) 0.14944(9) 0.0627(6) Uani 1 1 d .
H7A H 0.1035 0.5281 0.1437 0.075 Uiso 1 1 calc R
H7B H 0.0683 0.4288 0.1155 0.075 Uiso 1 1 calc R
C8 C 0.08225(9) 0.52360(19) 0.23327(8) 0.0531(6) Uani 1 1 d .
H8A H 0.0586 0.5435 0.2500 0.064 Uiso 1 1 calc R
H8B H 0.1018 0.5892 0.2324 0.064 Uiso 1 1 calc R
C9 C 0.06800(10) 0.16768(19) 0.36428(10) 0.0647(7) Uani 1 1 d .
C10 C 0.08883(13) 0.1885(3) 0.41733(12) 0.0912(9) Uani 1 1 d .
H10 H 0.1236 0.1895 0.4342 0.109 Uiso 1 1 calc R
C11 C 0.0572(2) 0.2081(4) 0.44569(16) 0.1212(13) Uani 1 1 d .
H11 H 0.0707 0.2238 0.4814 0.145 Uiso 1 1 calc R
C12 C 0.00648(19) 0.2041(4) 0.42050(18) 0.1184(13) Uani 1 1 d .
H12 H -0.0146 0.2135 0.4395 0.142 Uiso 1 1 calc R
C13 C -0.01334(14) 0.1869(3) 0.36903(16) 0.1016(11) Uani 1 1 d .
H13 H -0.0481 0.1882 0.3523 0.122 Uiso 1 1 calc R
C14 C 0.01684(12) 0.1670(2) 0.33998(12) 0.0788(8) Uani 1 1 d .
H14 H 0.0024 0.1532 0.3042 0.095 Uiso 1 1 calc R
C15 C 0.14265(9) 0.2918(2) 0.15778(9) 0.0620(6) Uani 1 1 d .
H15 H 0.1674 0.2481 0.1815 0.074 Uiso 1 1 calc R
C16 C 0.12615(9) 0.2527(2) 0.10275(9) 0.0612(6) Uani 1 1 d .
C17 C 0.12996(11) 0.1396(2) 0.09362(11) 0.0763(8) Uani 1 1 d .
H17 H 0.1424 0.0914 0.1221 0.092 Uiso 1 1 calc R
C18 C 0.11568(13) 0.0970(3) 0.04325(12) 0.0903(9) Uani 1 1 d .
H18 H 0.1184 0.0210 0.0384 0.108 Uiso 1 1 calc R
C19 C 0.09750(12) 0.1657(3) 0.00019(11) 0.0808(8) Uani 1 1 d .
C20 C 0.09425(11) 0.2752(3) 0.00944(10) 0.0811(8) Uani 1 1 d .
H20 H 0.0822 0.3229 -0.0192 0.097 Uiso 1 1 calc R
C21 C 0.10779(11) 0.3201(2) 0.05886(10) 0.0722(7) Uani 1 1 d .
H21 H 0.1046 0.3963 0.0629 0.087 Uiso 1 1 calc R
C22 C 0.08394(16) 0.1209(3) -0.05521(12) 0.1212(13) Uani 1 1 d .
H22A H 0.0529 0.0805 -0.0649 0.182 Uiso 1 1 calc R
H22B H 0.1101 0.0722 -0.0567 0.182 Uiso 1 1 calc R
H22C H 0.0803 0.1818 -0.0791 0.182 Uiso 1 1 calc R
C23 C 0.02153(10) 0.6903(2) 0.14300(11) 0.0713(7) Uani 1 1 d .
C24 C 0.03918(16) 0.7208(3) 0.10406(17) 0.1197(13) Uani 1 1 d .
H24 H 0.0389 0.6694 0.0785 0.144 Uiso 1 1 calc R
C25 C 0.0567(2) 0.8234(5) 0.1026(4) 0.192(3) Uani 1 1 d .
H25 H 0.0698 0.8424 0.0770 0.231 Uiso 1 1 calc R
C26 C 0.0555(3) 0.8959(6) 0.1369(4) 0.203(4) Uani 1 1 d .
H26 H 0.0660 0.9679 0.1334 0.244 Uiso 1 1 calc R
C27 C 0.0399(2) 0.8752(4) 0.1785(2) 0.156(2) Uani 1 1 d .
H27 H 0.0418 0.9289 0.2037 0.187 Uiso 1 1 calc R
C28 C 0.02042(15) 0.7654(3) 0.18028(13) 0.1125(12) Uani 1 1 d .
H28 H 0.0075 0.7461 0.2060 0.135 Uiso 1 1 calc R
C29 C 0.16715(8) 0.54996(18) 0.34545(8) 0.0506(5) Uani 1 1 d .
C30 C 0.17116(9) 0.65501(19) 0.31845(8) 0.0526(6) Uani 1 1 d .
C31 C 0.20791(10) 0.6704(2) 0.29738(11) 0.0728(7) Uani 1 1 d .
H31 H 0.2295 0.6121 0.2976 0.087 Uiso 1 1 calc R
C32 C 0.21306(12) 0.7710(3) 0.27598(11) 0.0856(9) Uani 1 1 d .
H32 H 0.2383 0.7807 0.2623 0.103 Uiso 1 1 calc R
C33 C 0.18100(13) 0.8578(2) 0.27466(11) 0.0812(8) Uani 1 1 d .
C34 C 0.14410(12) 0.8436(2) 0.29555(11) 0.0745(8) Uani 1 1 d .
H34 H 0.1222 0.9015 0.2948 0.089 Uiso 1 1 calc R
C35 C 0.13985(10) 0.7438(2) 0.31743(9) 0.0625(6) Uani 1 1 d .
H35 H 0.1152 0.7352 0.3321 0.075 Uiso 1 1 calc R
C36 C 0.18760(15) 0.9605(3) 0.25239(15) 0.1187(13) Uani 1 1 d .
C37 C 0.19173(9) 0.55764(19) 0.40407(8) 0.0577(6) Uani 1 1 d .
C38 C 0.24114(11) 0.5830(3) 0.42737(11) 0.0873(9) Uani 1 1 d .
H38 H 0.2607 0.5914 0.4067 0.105 Uiso 1 1 calc R
C39 C 0.26274(14) 0.5963(3) 0.48015(14) 0.1077(11) Uani 1 1 d .
H39 H 0.2967 0.6140 0.4945 0.129 Uiso 1 1 calc R
C40 C 0.23655(16) 0.5848(3) 0.51280(11) 0.0934(10) Uani 1 1 d .
C41 C 0.18672(15) 0.5578(3) 0.48973(12) 0.1015(11) Uani 1 1 d .
H41 H 0.1675 0.5481 0.5107 0.122 Uiso 1 1 calc R
C42 C 0.16438(12) 0.5449(3) 0.43631(10) 0.0813(8) Uani 1 1 d .
H42 H 0.1304 0.5273 0.4218 0.098 Uiso 1 1 calc R
C43 C 0.26106(18) 0.6044(4) 0.57185(12) 0.1461(18) Uani 1 1 d .
H43A H 0.2902 0.5577 0.5858 0.219 Uiso 1 1 calc R
H43B H 0.2375 0.5867 0.5885 0.219 Uiso 1 1 calc R
H43C H 0.2709 0.6810 0.5783 0.219 Uiso 1 1 calc R

loop_
_atom_site_aniso_label
_atom_site_aniso_U_11
_atom_site_aniso_U_22
_atom_site_aniso_U_33
_atom_site_aniso_U_23
_atom_site_aniso_U_13
_atom_site_aniso_U_12
C1 0.0747(17) 0.0623(15) 0.0477(13) 0.0096(11) 0.0059(12) -0.0071(13)
N1 0.0619(12) 0.0485(11) 0.0482(10) 0.0044(8) 0.0086(9) -0.0023(9)
O1 0.0738(12) 0.0689(11) 0.0979(13) 0.0249(10) 0.0195(11) 0.0208(10)
S1 0.0656(4) 0.0469(3) 0.0717(4) 0.0071(3) 0.0179(3) 0.0052(3)
C2 0.0493(13) 0.0527(13) 0.0448(11) 0.0028(10) 0.0134(10) -0.0012(11)
N2 0.0570(12) 0.0567(11) 0.0432(10) -0.0003(8) 0.0110(9) 0.0001(9)
O2 0.0881(13) 0.0564(10) 0.0787(12) -0.0117(9) 0.0210(10) -0.0068(9)
S2 0.0587(4) 0.0698(4) 0.0499(3) 0.0043(3) 0.0076(3) 0.0022(3)
C3 0.0507(13) 0.0498(12) 0.0432(11) 0.0012(9) 0.0117(10) -0.0015(10)
N3 0.163(4) 0.134(3) 0.198(4) 0.074(3) 0.065(3) -0.011(3)
O3 0.0614(11) 0.1202(16) 0.0770(12) 0.0240(11) 0.0252(10) 0.0087(11)
C4 0.0566(14) 0.0557(14) 0.0464(12) 0.0008(10) 0.0104(11) -0.0015(11)
O4 0.0860(13) 0.0908(14) 0.0591(11) -0.0062(10) -0.0052(10) 0.0051(11)
C5 0.0560(14) 0.0616(14) 0.0522(13) 0.0001(11) 0.0139(11) -0.0007(12)
C6 0.0564(14) 0.0621(15) 0.0502(12) 0.0023(11) 0.0193(11) 0.0007(12)
C7 0.0719(16) 0.0661(15) 0.0468(12) -0.0006(11) 0.0172(12) 0.0005(13)
C8 0.0570(14) 0.0553(13) 0.0404(11) 0.0000(10) 0.0096(10) 0.0011(11)
C9 0.0690(18) 0.0508(14) 0.0700(16) 0.0162(12) 0.0195(14) 0.0052(12)
C10 0.093(2) 0.103(2) 0.0764(19) 0.0163(17) 0.0293(18) 0.0011(19)
C11 0.150(4) 0.138(3) 0.089(2) 0.015(2) 0.059(3) 0.001(3)
C12 0.119(3) 0.140(4) 0.115(3) 0.036(3) 0.065(3) 0.026(3)
C13 0.081(2) 0.112(3) 0.117(3) 0.038(2) 0.042(2) 0.019(2)
C14 0.075(2) 0.0769(19) 0.0821(19) 0.0195(15) 0.0246(17) 0.0067(15)
C15 0.0600(15) 0.0714(16) 0.0544(13) 0.0051(12) 0.0203(12) 0.0031(13)
C16 0.0599(15) 0.0719(16) 0.0559(13) -0.0054(12) 0.0257(12) 0.0023(13)
C17 0.089(2) 0.0757(19) 0.0647(16) 0.0057(14) 0.0283(15) 0.0105(15)
C18 0.111(3) 0.0699(18) 0.086(2) -0.0119(17) 0.0294(19) 0.0138(18)
C19 0.085(2) 0.085(2) 0.0688(17) -0.0121(16) 0.0235(16) 0.0074(17)
C20 0.096(2) 0.090(2) 0.0567(15) 0.0056(14) 0.0262(15) 0.0089(17)
C21 0.093(2) 0.0683(16) 0.0595(15) 0.0014(13) 0.0328(15) -0.0019(15)
C22 0.140(3) 0.128(3) 0.082(2) -0.033(2) 0.023(2) 0.016(3)
C23 0.0700(17) 0.0630(16) 0.0703(16) 0.0065(13) 0.0121(14) 0.0137(14)
C24 0.141(3) 0.091(3) 0.156(3) 0.041(2) 0.088(3) 0.035(2)
C25 0.181(6) 0.092(4) 0.333(10) 0.061(5) 0.127(6) 0.008(4)
C26 0.142(5) 0.100(4) 0.302(11) 0.048(6) 0.000(6) -0.015(4)
C27 0.180(6) 0.081(3) 0.136(4) -0.012(3) -0.030(4) 0.029(3)
C28 0.138(3) 0.085(2) 0.085(2) -0.0050(19) 0.004(2) 0.025(2)
C29 0.0483(13) 0.0541(13) 0.0457(11) -0.0017(10) 0.0123(10) 0.0009(11)
C30 0.0504(13) 0.0535(14) 0.0466(12) -0.0030(10) 0.0084(10) -0.0044(11)
C31 0.0637(17) 0.0746(18) 0.0824(18) 0.0114(14) 0.0290(15) 0.0025(14)
C32 0.072(2) 0.099(2) 0.087(2) 0.0222(17) 0.0303(16) -0.0114(18)
C33 0.082(2) 0.0739(19) 0.0736(18) 0.0149(14) 0.0103(16) -0.0127(17)
C34 0.084(2) 0.0531(16) 0.0769(18) -0.0025(13) 0.0164(16) -0.0028(14)
C35 0.0678(16) 0.0554(15) 0.0607(14) -0.0015(12) 0.0188(12) -0.0023(13)
C36 0.119(3) 0.100(3) 0.122(3) 0.050(2) 0.025(2) -0.015(2)
C37 0.0606(15) 0.0550(14) 0.0478(12) -0.0027(10) 0.0076(11) 0.0044(12)
C38 0.0677(19) 0.112(2) 0.0686(17) -0.0054(17) 0.0079(15) -0.0162(17)
C39 0.087(2) 0.125(3) 0.079(2) -0.002(2) -0.009(2) -0.014(2)
C40 0.112(3) 0.085(2) 0.0579(17) -0.0055(15) -0.0013(19) 0.028(2)
C41 0.115(3) 0.126(3) 0.0567(17) -0.0052(17) 0.0228(18) 0.033(2)
C42 0.0760(19) 0.108(2) 0.0519(14) -0.0046(14) 0.0133(14) 0.0154(17)
C43 0.190(4) 0.135(3) 0.0625(19) -0.016(2) -0.017(2) 0.044(3)

loop_
_atom_type_symbol
_atom_type_description
_atom_type_scat_dispersion_real
_atom_type_scat_dispersion_imag
_atom_type_scat_source
C C 0.0033 0.0016 'International Tables Vol C Tables 4.2.6.8 and 6.1.1.4'
H H 0.0000 0.0000 'International Tables Vol C Tables 4.2.6.8 and 6.1.1.4'
N N 0.0061 0.0033 'International Tables Vol C Tables 4.2.6.8 and 6.1.1.4'
O O 0.0106 0.0060 'International Tables Vol C Tables 4.2.6.8 and 6.1.1.4'
S S 0.1246 0.1234 'International Tables Vol C Tables 4.2.6.8 and 6.1.1.4'

loop_
_geom_angle_atom_site_label_1
_geom_angle_atom_site_label_2
_geom_angle_atom_site_label_3
_geom_angle
N1 C1 C2 103.09(17)
N1 C1 H1A 111.1
C2 C1 H1A 111.1
N1 C1 H1B 111.1
C2 C1 H1B 111.1
H1A C1 H1B 109.1
C4 N1 C1 106.78(17)
C4 N1 S1 121.54(15)
C1 N1 S1 118.71(14)
O1 S1 O2 120.04(12)
O1 S1 N1 106.88(11)
O2 S1 N1 106.32(10)
O1 S1 C9 106.96(12)
O2 S1 C9 108.75(12)
N1 S1 C9 107.28(11)
C29 C2 C1 121.83(19)
C29 C2 C3 129.88(19)
C1 C2 C3 108.28(18)
C8 N2 C7 113.43(18)
C8 N2 S2 115.78(15)
C7 N2 S2 115.44(14)
O3 S2 O4 119.26(13)
O3 S2 N2 107.04(10)
O4 S2 N2 107.34(11)
O3 S2 C23 108.64(13)
O4 S2 C23 108.07(13)
N2 S2 C23 105.71(11)
C8 C3 C2 116.05(18)
C8 C3 C4 110.36(18)
C2 C3 C4 101.61(17)
C8 C3 C5 108.68(17)
C2 C3 C5 110.66(18)
C4 C3 C5 109.19(18)
N1 C4 C3 102.10(17)
N1 C4 H4A 111.3
C3 C4 H4A 111.3
N1 C4 H4B 111.3
C3 C4 H4B 111.3
H4A C4 H4B 109.2
C6 C5 C3 113.10(19)
C6 C5 H5A 109.0
C3 C5 H5A 109.0
C6 C5 H5B 109.0
C3 C5 H5B 109.0
H5A C5 H5B 107.8
C15 C6 C5 119.9(2)
C15 C6 C7 124.7(2)
C5 C6 C7 115.4(2)
N2 C7 C6 110.26(18)
N2 C7 H7A 109.6
C6 C7 H7A 109.6
N2 C7 H7B 109.6
C6 C7 H7B 109.6
H7A C7 H7B 108.1
N2 C8 C3 109.50(18)
N2 C8 H8A 109.8
C3 C8 H8A 109.8
N2 C8 H8B 109.8
C3 C8 H8B 109.8
H8A C8 H8B 108.2
C14 C9 C10 119.6(3)
C14 C9 S1 120.7(2)
C10 C9 S1 119.6(2)
C9 C10 C11 119.4(3)
C9 C10 H10 120.3
C11 C10 H10 120.3
C12 C11 C10 119.4(4)
C12 C11 H11 120.3
C10 C11 H11 120.3
C13 C12 C11 120.8(4)
C13 C12 H12 119.6
C11 C12 H12 119.6
C12 C13 C14 121.1(4)
C12 C13 H13 119.5
C14 C13 H13 119.5
C9 C14 C13 119.6(3)
C9 C14 H14 120.2
C13 C14 H14 120.2
C6 C15 C16 131.1(2)
C6 C15 H15 114.4
C16 C15 H15 114.4
C21 C16 C17 116.5(2)
C21 C16 C15 125.2(2)
C17 C16 C15 118.3(2)
C18 C17 C16 121.6(3)
C18 C17 H17 119.2
C16 C17 H17 119.2
C19 C18 C17 120.9(3)
C19 C18 H18 119.6
C17 C18 H18 119.6
C20 C19 C18 117.1(3)
C20 C19 C22 121.5(3)
C18 C19 C22 121.4(3)
C19 C20 C21 123.5(3)
C19 C20 H20 118.2
C21 C20 H20 118.2
C20 C21 C16 120.4(3)
C20 C21 H21 119.8
C16 C21 H21 119.8
C19 C22 H22A 109.5
C19 C22 H22B 109.5
H22A C22 H22B 109.5
C19 C22 H22C 109.5
H22A C22 H22C 109.5
H22B C22 H22C 109.5
C28 C23 C24 120.6(3)
C28 C23 S2 119.4(3)
C24 C23 S2 119.8(3)
C25 C24 C23 120.8(5)
C25 C24 H24 119.6
C23 C24 H24 119.6
C26 C25 C24 119.7(7)
C26 C25 H25 120.2
C24 C25 H25 120.2
C25 C26 C27 125.1(7)
C25 C26 H26 117.4
C27 C26 H26 117.4
C26 C27 C28 115.8(6)
C26 C27 H27 122.1
C28 C27 H27 122.1
C23 C28 C27 117.9(4)
C23 C28 H28 121.1
C27 C28 H28 121.1
C2 C29 C30 125.63(19)
C2 C29 C37 121.6(2)
C30 C29 C37 112.76(18)
C31 C30 C35 118.0(2)
C31 C30 C29 121.8(2)
C35 C30 C29 120.1(2)
C32 C31 C30 120.6(3)
C32 C31 H31 119.7
C30 C31 H31 119.7
C31 C32 C33 120.4(3)
C31 C32 H32 119.8
C33 C32 H32 119.8
C34 C33 C32 119.6(3)
C34 C33 C36 121.7(3)
C32 C33 C36 118.8(3)
C35 C34 C33 119.5(3)
C35 C34 H34 120.3
C33 C34 H34 120.3
C34 C35 C30 121.9(3)
C34 C35 H35 119.1
C30 C35 H35 119.1
N3 C36 C33 179.2(5)
C38 C37 C42 117.1(2)
C38 C37 C29 121.6(2)
C42 C37 C29 121.3(2)
C37 C38 C39 121.6(3)
C37 C38 H38 119.2
C39 C38 H38 119.2
C38 C39 C40 122.5(3)
C38 C39 H39 118.8
C40 C39 H39 118.8
C39 C40 C41 116.4(3)
C39 C40 C43 121.7(4)
C41 C40 C43 121.9(4)
C40 C41 C42 121.6(3)
C40 C41 H41 119.2
C42 C41 H41 119.2
C41 C42 C37 120.8(3)
C41 C42 H42 119.6
C37 C42 H42 119.6
C40 C43 H43A 109.5
C40 C43 H43B 109.5
H43A C43 H43B 109.5
C40 C43 H43C 109.5
H43A C43 H43C 109.5
H43B C43 H43C 109.5

loop_
_geom_bond_atom_site_label_1
_geom_bond_atom_site_label_2
_geom_bond_distance
C1 N1 1.475(3)
C1 C2 1.506(3)
C1 H1A 0.9700
C1 H1B 0.9700
N1 C4 1.451(3)
N1 S1 1.6278(19)
O1 S1 1.4217(18)
S1 O2 1.4254(17)
S1 C9 1.747(3)
C2 C29 1.333(3)
C2 C3 1.522(3)
N2 C8 1.475(3)
N2 C7 1.485(3)
N2 S2 1.636(2)
S2 O3 1.4115(19)
S2 O4 1.4199(18)
S2 C23 1.757(3)
C3 C8 1.501(3)
C3 C4 1.538(3)
C3 C5 1.549(3)
N3 C36 1.143(4)
C4 H4A 0.9700
C4 H4B 0.9700
C5 C6 1.499(3)
C5 H5A 0.9700
C5 H5B 0.9700
C6 C15 1.329(3)
C6 C7 1.501(3)
C7 H7A 0.9700
C7 H7B 0.9700
C8 H8A 0.9700
C8 H8B 0.9700
C9 C14 1.368(4)
C9 C10 1.377(4)
C10 C11 1.403(5)
C10 H10 0.9300
C11 C12 1.360(5)
C11 H11 0.9300
C12 C13 1.329(5)
C12 H12 0.9300
C13 C14 1.383(4)
C13 H13 0.9300
C14 H14 0.9300
C15 C16 1.481(3)
C15 H15 0.9300
C16 C21 1.384(3)
C16 C17 1.393(4)
C17 C18 1.384(4)
C17 H17 0.9300
C18 C19 1.376(4)
C18 H18 0.9300
C19 C20 1.348(4)
C19 C22 1.519(4)
C20 C21 1.374(3)
C20 H20 0.9300
C21 H21 0.9300
C22 H22A 0.9600
C22 H22B 0.9600
C22 H22C 0.9600
C23 C28 1.369(4)
C23 C24 1.378(4)
C24 C25 1.336(7)
C24 H24 0.9300
C25 C26 1.288(10)
C25 H25 0.9300
C26 C27 1.381(9)
C26 H26 0.9300
C27 C28 1.439(6)
C27 H27 0.9300
C28 H28 0.9300
C29 C30 1.486(3)
C29 C37 1.502(3)
C30 C31 1.376(3)
C30 C35 1.385(3)
C31 C32 1.373(4)
C31 H31 0.9300
C32 C33 1.378(4)
C32 H32 0.9300
C33 C34 1.374(4)
C33 C36 1.417(4)
C34 C35 1.363(3)
C34 H34 0.9300
C35 H35 0.9300
C37 C38 1.356(4)
C37 C42 1.377(3)
C38 C39 1.358(4)
C38 H38 0.9300
C39 C40 1.359(5)
C39 H39 0.9300
C40 C41 1.370(5)
C40 C43 1.528(4)
C41 C42 1.375(4)
C41 H41 0.9300
C42 H42 0.9300
C43 H43A 0.9600
C43 H43B 0.9600
C43 H43C 0.9600
